data_7243529
loop_
_publ_author_name
'Glinyanaya, Nataliya V.'
'Rayenko, Gennady F.'
'Korotkikh, Nikolai I.'
'Rusanov, Eduard B.'
'Ryabitsky, Alexey B.'
'Shvaika, Oles P.'

_publ_section_title
;
 Halogen-containing heteroaromatic carbenes of the 1,2,4-triazole series
 and their transformations
;
_journal_issue 49
_journal_name_full 'RSC Advances'
_journal_page_first 30841
_journal_page_last 30848
_journal_paper_doi 10.1039/D1RA04337D
_journal_volume 11
_journal_year 2021
_chemical_formula_sum 'C19 H18 Cu F3 I N3'
_chemical_formula_weight 535.80
_space_group_crystal_system monoclinic
_space_group_IT_number 14
_space_group_name_Hall '-P 2yn'
_space_group_name_H-M_alt 'P 1 21/n 1'
_atom_sites_solution_hydrogens geom
_audit_creation_method SHELXL-2016/4
_audit_update_record
;
2021-03-10 deposited with the CCDC.	2021-07-27 downloaded from the CCDC.
;
_cell_angle_alpha 90
_cell_angle_beta 109.426(3)
_cell_angle_gamma 90
_cell_formula_units_Z 8
_cell_length_a 12.6541(13)
_cell_length_b 19.843(2)
_cell_length_c 18.004(2)
_cell_measurement_temperature 293(2)
_cell_volume 4263.4(8)
_computing_structure_refinement 'SHELXL-2016/4 (Sheldrick, 2016)'
_diffrn_ambient_temperature 293(2)
_diffrn_measured_fraction_theta_full 0.935
_diffrn_measured_fraction_theta_max 0.934
_diffrn_radiation_type MoK\a
_diffrn_radiation_wavelength 0.71073
_diffrn_reflns_av_R_equivalents 0.0331
_diffrn_reflns_av_unetI/netI 0.0639
_diffrn_reflns_Laue_measured_fraction_full 0.935
_diffrn_reflns_Laue_measured_fraction_max 0.934
_diffrn_reflns_limit_h_max 15
_diffrn_reflns_limit_h_min -12
_diffrn_reflns_limit_k_max 18
_diffrn_reflns_limit_k_min -23
_diffrn_reflns_limit_l_max 11
_diffrn_reflns_limit_l_min -21
_diffrn_reflns_number 13425
_diffrn_reflns_point_group_measured_fraction_full 0.935
_diffrn_reflns_point_group_measured_fraction_max 0.934
_diffrn_reflns_theta_full 25.242
_diffrn_reflns_theta_max 25.354
_diffrn_reflns_theta_min 1.991
_exptl_absorpt_coefficient_mu 2.506
_exptl_crystal_density_diffrn 1.669
_exptl_crystal_F_000 2096
_refine_diff_density_max 0.936
_refine_diff_density_min -0.500
_refine_diff_density_rms 0.100
_refine_ls_extinction_method none
_refine_ls_goodness_of_fit_ref 1.005
_refine_ls_hydrogen_treatment constr
_refine_ls_matrix_type full
_refine_ls_number_parameters 487
_refine_ls_number_reflns 7289
_refine_ls_number_restraints 0
_refine_ls_restrained_S_all 1.005
_refine_ls_R_factor_all 0.0931
_refine_ls_R_factor_gt 0.0498
_refine_ls_shift/su_max 0.010
_refine_ls_shift/su_mean 0.000
_refine_ls_structure_factor_coef Fsqd
_refine_ls_weighting_details 'w=1/[\s^2^(Fo^2^)+(0.0700P)^2^+0.7415P] where P=(Fo^2^+2Fc^2^)/3'
_refine_ls_weighting_scheme calc
_refine_ls_wR_factor_gt 0.1170
_refine_ls_wR_factor_ref 0.1435
_reflns_Friedel_coverage 0.000
_reflns_number_gt 4473
_reflns_number_total 7289
_reflns_threshold_expression 'I > 2\s(I)'
_cod_data_source_file d1ra04337d2.cif
_cod_data_source_block nk742
_cod_original_cell_volume 4263.5(8)
_cod_original_sg_symbol_H-M 'P 21/n'
_cod_database_code 7243529
_shelx_shelxl_version_number 2016/4
_shelx_space_group_comment
;
The symmetry employed for this shelxl refinement is uniquely defined
by the following loop, which should always be used as a source of
symmetry information in preference to the above space-group names.
They are only intended as comments.
;

loop_
_space_group_symop_operation_xyz
'x, y, z'
'-x+1/2, y+1/2, -z+1/2'
'-x, -y, -z'
'x-1/2, -y-1/2, z-1/2'

loop_
_atom_site_label
_atom_site_type_symbol
_atom_site_fract_x
_atom_site_fract_y
_atom_site_fract_z
_atom_site_U_iso_or_equiv
_atom_site_adp_type
_atom_site_occupancy
_atom_site_site_symmetry_order
_atom_site_calc_flag
_atom_site_refinement_flags_posn
_atom_site_refinement_flags_adp
_atom_site_refinement_flags_occupancy
_atom_site_disorder_assembly
_atom_site_disorder_group
C1 C 0.9476(6) 0.1350(3) 0.4048(4) 0.0510(17) Uani 1 1 d . . . . .
C2 C 0.9993(6) 0.1322(3) 0.2967(4) 0.0524(17) Uani 1 1 d . . . . .
C3 C 0.8278(6) 0.0654(4) 0.2943(3) 0.0489(17) Uani 1 1 d . . . . .
C4 C 0.7286(7) 0.0907(4) 0.2423(4) 0.064(2) Uani 1 1 d . . . . .
C5 C 0.6422(7) 0.0444(6) 0.2075(5) 0.085(3) Uani 1 1 d . . . . .
H5 H 0.574176 0.059909 0.173054 0.102 Uiso 1 1 calc R U . . .
C6 C 0.6565(8) -0.0230(6) 0.2233(5) 0.087(3) Uani 1 1 d . . . . .
H6 H 0.599679 -0.053144 0.197981 0.105 Uiso 1 1 calc R U . . .
C7 C 0.7536(7) -0.0460(4) 0.2759(5) 0.076(2) Uani 1 1 d . . . . .
H7 H 0.762619 -0.091835 0.286814 0.091 Uiso 1 1 calc R U . . .
C8 C 0.8393(6) -0.0019(3) 0.3134(4) 0.0584(19) Uani 1 1 d . . . . .
H8 H 0.904236 -0.017556 0.351370 0.070 Uiso 1 1 calc R U . . .
C9 C 0.7110(10) 0.1625(7) 0.2232(7) 0.113(4) Uani 1 1 d . . . . .
C10 C 1.1035(7) 0.2149(4) 0.4798(4) 0.069(2) Uani 1 1 d . . . . .
C11 C 1.0427(9) 0.2817(4) 0.4696(5) 0.103(3) Uani 1 1 d . . . . .
H11A H 1.081163 0.311160 0.512349 0.154 Uiso 1 1 calc R U . . .
H11B H 1.040728 0.301870 0.420689 0.154 Uiso 1 1 calc R U . . .
H11C H 0.967482 0.274517 0.469260 0.154 Uiso 1 1 calc R U . . .
C12 C 1.1043(8) 0.1806(4) 0.5558(4) 0.086(3) Uani 1 1 d . . . . .
H12A H 1.144714 0.208050 0.600029 0.129 Uiso 1 1 calc R U . . .
H12B H 1.028710 0.174685 0.555101 0.129 Uiso 1 1 calc R U . . .
H12C H 1.140092 0.137410 0.560078 0.129 Uiso 1 1 calc R U . . .
C13 C 1.2248(8) 0.2204(6) 0.4791(5) 0.121(4) Uani 1 1 d . . . . .
H13A H 1.267844 0.248283 0.522137 0.182 Uiso 1 1 calc R U . . .
H13B H 1.257615 0.176332 0.484431 0.182 Uiso 1 1 calc R U . . .
H13C H 1.224295 0.240144 0.430301 0.182 Uiso 1 1 calc R U . . .
C14 C 1.0002(6) 0.1175(4) 0.2169(4) 0.0545(18) Uani 1 1 d . . . . .
C15 C 0.9699(7) 0.0562(5) 0.1809(4) 0.075(2) Uani 1 1 d . . . . .
H15 H 0.948935 0.021153 0.207278 0.090 Uiso 1 1 calc R U . . .
C16 C 0.9708(8) 0.0471(5) 0.1040(5) 0.088(3) Uani 1 1 d . . . . .
H16 H 0.953630 0.005153 0.079898 0.106 Uiso 1 1 calc R U . . .
C17 C 0.9970(8) 0.0999(6) 0.0644(5) 0.098(3) Uani 1 1 d . . . . .
H17 H 0.992591 0.094631 0.012112 0.118 Uiso 1 1 calc R U . . .
C18 C 1.0291(9) 0.1595(6) 0.1008(6) 0.107(3) Uani 1 1 d . . . . .
H18 H 1.049691 0.194628 0.074218 0.128 Uiso 1 1 calc R U . . .
C19 C 1.0315(8) 0.1686(5) 0.1778(5) 0.083(3) Uani 1 1 d . . . . .
H19 H 1.054420 0.209721 0.202804 0.099 Uiso 1 1 calc R U . . .
C20 C 0.8157(6) 0.0949(3) 0.7222(4) 0.0539(18) Uani 1 1 d . . . . .
C21 C 0.7776(6) 0.0553(4) 0.8283(4) 0.0549(18) Uani 1 1 d . . . . .
C22 C 0.6587(6) 0.0150(3) 0.6936(4) 0.0498(17) Uani 1 1 d . . . . .
C23 C 0.5527(7) 0.0449(4) 0.6637(5) 0.067(2) Uani 1 1 d . . . . .
C24 C 0.4685(8) 0.0076(6) 0.6119(6) 0.098(3) Uani 1 1 d . . . . .
H24 H 0.397170 0.026190 0.591656 0.118 Uiso 1 1 calc R U . . .
C25 C 0.4861(10) -0.0544(7) 0.5896(6) 0.110(4) Uani 1 1 d . . . . .
H25 H 0.426881 -0.078171 0.554832 0.132 Uiso 1 1 calc R U . . .
C26 C 0.5898(10) -0.0834(5) 0.6173(6) 0.094(3) Uani 1 1 d . . . . .
H26 H 0.601380 -0.126231 0.600588 0.113 Uiso 1 1 calc R U . . .
C27 C 0.6785(7) -0.0483(4) 0.6709(4) 0.065(2) Uani 1 1 d . . . . .
H27 H 0.749412 -0.067547 0.690765 0.077 Uiso 1 1 calc R U . . .
C28 C 0.5280(8) 0.1136(5) 0.6830(8) 0.096(3) Uani 1 1 d . . . . .
C29 C 0.9699(9) 0.1744(5) 0.8019(5) 0.097(3) Uani 1 1 d . . . . .
C30 C 1.0108(9) 0.1760(6) 0.7344(6) 0.125(4) Uani 1 1 d . . . . .
H30A H 1.034124 0.131585 0.725340 0.188 Uiso 1 1 calc R U . . .
H30B H 0.951777 0.191008 0.688397 0.188 Uiso 1 1 calc R U . . .
H30C H 1.073159 0.206359 0.745445 0.188 Uiso 1 1 calc R U . . .
C31 C 1.0811(11) 0.1463(7) 0.8706(7) 0.181(7) Uani 1 1 d . . . . .
H31A H 1.104842 0.104806 0.853617 0.272 Uiso 1 1 calc R U . . .
H31B H 1.140195 0.178955 0.880696 0.272 Uiso 1 1 calc R U . . .
H31C H 1.063835 0.138527 0.917933 0.272 Uiso 1 1 calc R U . . .
C32 C 0.9329(15) 0.2337(7) 0.8236(16) 0.333(16) Uani 1 1 d . . . . .
H32A H 0.908644 0.225908 0.868033 0.499 Uiso 1 1 calc R U . . .
H32B H 0.992704 0.266027 0.837463 0.499 Uiso 1 1 calc R U . . .
H32C H 0.871321 0.250676 0.780415 0.499 Uiso 1 1 calc R U . . .
C33 C 0.7266(6) 0.0178(4) 0.8772(4) 0.060(2) Uani 1 1 d . . . . .
C34 C 0.7030(8) 0.0504(5) 0.9376(5) 0.093(3) Uani 1 1 d . . . . .
H34 H 0.715911 0.096471 0.944248 0.112 Uiso 1 1 calc R U . . .
C35 C 0.6610(9) 0.0165(7) 0.9880(6) 0.114(4) Uani 1 1 d . . . . .
H35 H 0.643340 0.039716 1.027207 0.137 Uiso 1 1 calc R U . . .
C36 C 0.6453(8) -0.0513(8) 0.9802(7) 0.112(4) Uani 1 1 d . . . . .
H36 H 0.618729 -0.074662 1.015202 0.135 Uiso 1 1 calc R U . . .
C37 C 0.6679(8) -0.0849(6) 0.9221(7) 0.107(4) Uani 1 1 d . . . . .
H37 H 0.655383 -0.131130 0.916684 0.128 Uiso 1 1 calc R U . . .
C38 C 0.7101(7) -0.0507(4) 0.8700(5) 0.077(2) Uani 1 1 d . . . . .
H38 H 0.726829 -0.074181 0.830668 0.093 Uiso 1 1 calc R U . . .
CU1 Cu 0.86327(7) 0.11988(5) 0.47519(5) 0.0593(3) Uani 1 1 d . . . . .
CU2 Cu 0.80654(7) 0.10517(5) 0.61366(5) 0.0572(3) Uani 1 1 d . . . . .
F1 F 0.7725(7) 0.1866(4) 0.1847(6) 0.187(4) Uani 1 1 d . . . . .
F2 F 0.6056(5) 0.1771(3) 0.1803(4) 0.137(2) Uani 1 1 d . . . . .
F3 F 0.7308(8) 0.2010(3) 0.2860(5) 0.197(5) Uani 1 1 d . . . . .
F4 F 0.5820(6) 0.1606(3) 0.6573(5) 0.164(3) Uani 1 1 d . . . . .
F5 F 0.5560(5) 0.1243(3) 0.7596(5) 0.136(2) Uani 1 1 d . . . . .
F6 F 0.4218(5) 0.1312(3) 0.6553(4) 0.144(3) Uani 1 1 d . . . . .
I1 I 0.74261(5) 0.20646(3) 0.51950(3) 0.0717(2) Uani 1 1 d . . . . .
I2 I 0.84448(4) 0.00457(2) 0.53540(3) 0.05813(18) Uani 1 1 d . . . . .
N1 N 0.9212(4) 0.1104(3) 0.3299(3) 0.0457(13) Uani 1 1 d . . . . .
N2 N 1.0399(5) 0.1710(3) 0.4116(3) 0.0572(15) Uani 1 1 d . . . . .
N3 N 1.0718(5) 0.1702(3) 0.3465(3) 0.0604(16) Uani 1 1 d . . . . .
N4 N 0.7485(4) 0.0532(3) 0.7470(3) 0.0496(14) Uani 1 1 d . . . . .
N5 N 0.8818(5) 0.1217(3) 0.7904(3) 0.0652(17) Uani 1 1 d . . . . .
N6 N 0.8590(6) 0.0987(3) 0.8556(3) 0.0711(18) Uani 1 1 d . . . . .

loop_
_atom_site_aniso_label
_atom_site_aniso_U_11
_atom_site_aniso_U_22
_atom_site_aniso_U_33
_atom_site_aniso_U_23
_atom_site_aniso_U_13
_atom_site_aniso_U_12
C1 0.060(4) 0.048(4) 0.042(4) 0.004(3) 0.013(3) 0.011(3)
C2 0.073(5) 0.046(4) 0.042(4) 0.002(3) 0.024(4) -0.002(4)
C3 0.049(4) 0.065(5) 0.032(3) 0.001(3) 0.013(3) 0.006(4)
C4 0.065(5) 0.085(6) 0.044(4) 0.007(4) 0.020(4) 0.018(5)
C5 0.053(6) 0.133(9) 0.058(5) -0.003(6) 0.005(4) 0.013(6)
C6 0.067(7) 0.113(8) 0.073(6) -0.003(6) 0.011(5) -0.021(6)
C7 0.078(6) 0.081(6) 0.069(5) -0.004(5) 0.025(5) -0.017(5)
C8 0.065(5) 0.056(5) 0.051(4) 0.008(4) 0.016(4) 0.000(4)
C9 0.109(9) 0.133(11) 0.082(7) 0.038(8) 0.009(7) 0.063(8)
C10 0.091(6) 0.062(5) 0.054(5) -0.008(4) 0.025(4) -0.015(4)
C11 0.156(9) 0.064(6) 0.083(6) -0.018(5) 0.033(6) -0.005(6)
C12 0.127(7) 0.078(6) 0.047(4) -0.015(4) 0.021(5) -0.038(5)
C13 0.117(8) 0.169(11) 0.079(6) -0.053(7) 0.036(6) -0.092(8)
C14 0.065(5) 0.058(5) 0.045(4) 0.003(4) 0.025(4) 0.002(4)
C15 0.089(6) 0.092(7) 0.051(4) -0.007(4) 0.033(4) -0.003(5)
C16 0.103(7) 0.102(7) 0.072(6) -0.030(5) 0.045(5) -0.020(6)
C17 0.109(7) 0.142(10) 0.053(5) -0.010(6) 0.042(5) -0.006(7)
C18 0.166(10) 0.099(8) 0.077(7) 0.009(6) 0.070(7) -0.006(7)
C19 0.117(7) 0.083(6) 0.059(5) -0.004(5) 0.044(5) -0.015(5)
C20 0.073(5) 0.052(4) 0.040(4) -0.001(3) 0.023(4) -0.017(4)
C21 0.060(5) 0.057(4) 0.046(4) 0.000(4) 0.016(4) -0.011(4)
C22 0.048(4) 0.052(4) 0.050(4) 0.003(3) 0.016(4) -0.014(3)
C23 0.065(6) 0.077(6) 0.060(5) 0.008(4) 0.022(4) -0.004(5)
C24 0.072(7) 0.118(9) 0.091(7) 0.006(7) 0.009(6) -0.029(7)
C25 0.085(8) 0.143(11) 0.082(7) -0.010(7) 0.002(6) -0.054(8)
C26 0.132(9) 0.073(6) 0.085(7) -0.027(5) 0.047(7) -0.042(6)
C27 0.078(5) 0.049(4) 0.069(5) -0.004(4) 0.028(4) -0.015(4)
C28 0.066(7) 0.088(8) 0.124(9) 0.016(7) 0.021(6) 0.016(5)
C29 0.134(8) 0.102(7) 0.049(5) -0.012(5) 0.024(5) -0.074(6)
C30 0.133(9) 0.144(10) 0.106(8) -0.028(7) 0.048(7) -0.093(8)
C31 0.177(12) 0.220(16) 0.118(10) 0.023(10) 0.011(10) -0.117(12)
C32 0.29(2) 0.102(10) 0.75(5) -0.22(2) 0.37(3) -0.128(13)
C33 0.052(5) 0.077(6) 0.052(4) 0.016(4) 0.016(4) -0.005(4)
C34 0.123(8) 0.090(7) 0.083(6) 0.005(5) 0.056(6) -0.014(6)
C35 0.139(10) 0.132(10) 0.095(8) 0.006(7) 0.071(7) -0.010(8)
C36 0.081(7) 0.162(13) 0.089(8) 0.059(8) 0.024(6) -0.003(8)
C37 0.102(8) 0.099(8) 0.107(8) 0.030(7) 0.019(7) -0.026(6)
C38 0.086(6) 0.072(6) 0.083(6) 0.019(5) 0.039(5) -0.008(5)
CU1 0.0696(6) 0.0674(6) 0.0431(5) -0.0009(4) 0.0217(4) 0.0002(5)
CU2 0.0630(6) 0.0657(6) 0.0420(5) -0.0034(4) 0.0161(4) -0.0092(5)
F1 0.169(7) 0.137(6) 0.287(12) 0.127(7) 0.119(8) 0.072(5)
F2 0.105(4) 0.155(6) 0.135(5) 0.045(4) 0.017(4) 0.072(4)
F3 0.260(10) 0.108(5) 0.142(6) -0.010(5) -0.040(7) 0.098(6)
F4 0.175(6) 0.074(4) 0.312(10) 0.051(5) 0.172(7) 0.029(4)
F5 0.144(5) 0.111(5) 0.147(6) -0.028(4) 0.040(5) 0.038(4)
F6 0.083(4) 0.167(6) 0.181(6) 0.046(5) 0.046(4) 0.056(4)
I1 0.0911(4) 0.0598(3) 0.0665(3) 0.0067(3) 0.0294(3) 0.0241(3)
I2 0.0648(3) 0.0504(3) 0.0578(3) 0.0012(2) 0.0184(3) 0.0050(2)
N1 0.053(3) 0.046(3) 0.038(3) 0.005(3) 0.015(3) 0.007(3)
N2 0.083(4) 0.044(3) 0.045(3) -0.004(3) 0.022(3) -0.011(3)
N3 0.079(4) 0.054(4) 0.053(4) -0.003(3) 0.028(3) -0.008(3)
N4 0.046(3) 0.058(4) 0.046(3) -0.001(3) 0.016(3) -0.006(3)
N5 0.082(4) 0.074(4) 0.042(3) -0.007(3) 0.023(3) -0.034(4)
N6 0.104(5) 0.072(4) 0.042(3) -0.008(3) 0.031(3) -0.032(4)

loop_
_atom_type_symbol
_atom_type_description
_atom_type_scat_dispersion_real
_atom_type_scat_dispersion_imag
_atom_type_scat_source
C C 0.0033 0.0016 'International Tables Vol C Tables 4.2.6.8 and 6.1.1.4'
H H 0.0000 0.0000 'International Tables Vol C Tables 4.2.6.8 and 6.1.1.4'
N N 0.0061 0.0033 'International Tables Vol C Tables 4.2.6.8 and 6.1.1.4'
F F 0.0171 0.0103 'International Tables Vol C Tables 4.2.6.8 and 6.1.1.4'
I I -0.4742 1.8119 'International Tables Vol C Tables 4.2.6.8 and 6.1.1.4'
Cu Cu 0.3201 1.2651 'International Tables Vol C Tables 4.2.6.8 and 6.1.1.4'

loop_
_geom_angle_atom_site_label_1
_geom_angle_atom_site_label_2
_geom_angle_atom_site_label_3
_geom_angle
_geom_angle_site_symmetry_1
_geom_angle_site_symmetry_3
_geom_angle_publ_flag
N2 C1 N1 101.5(6) . . ?
N2 C1 CU1 132.7(5) . . ?
N1 C1 CU1 125.8(5) . . ?
N3 C2 N1 109.1(6) . . ?
N3 C2 C14 124.0(7) . . ?
N1 C2 C14 126.8(6) . . ?
C8 C3 C4 121.3(7) . . ?
C8 C3 N1 119.0(6) . . ?
C4 C3 N1 119.8(7) . . ?
C3 C4 C5 117.3(8) . . ?
C3 C4 C9 123.0(8) . . ?
C5 C4 C9 119.7(8) . . ?
C6 C5 C4 121.1(8) . . ?
C7 C6 C5 120.0(8) . . ?
C6 C7 C8 120.6(8) . . ?
C3 C8 C7 119.4(7) . . ?
F1 C9 F3 105.6(13) . . ?
F1 C9 F2 105.9(9) . . ?
F3 C9 F2 103.8(10) . . ?
F1 C9 C4 114.4(11) . . ?
F3 C9 C4 113.0(9) . . ?
F2 C9 C4 113.1(11) . . ?
N2 C10 C11 107.2(6) . . ?
N2 C10 C12 108.4(6) . . ?
C11 C10 C12 110.6(8) . . ?
N2 C10 C13 107.3(7) . . ?
C11 C10 C13 113.8(8) . . ?
C12 C10 C13 109.2(7) . . ?
C19 C14 C15 119.9(7) . . ?
C19 C14 C2 117.0(7) . . ?
C15 C14 C2 123.1(7) . . ?
C14 C15 C16 119.3(8) . . ?
C17 C16 C15 119.9(9) . . ?
C18 C17 C16 120.3(9) . . ?
C17 C18 C19 120.2(9) . . ?
C14 C19 C18 120.2(9) . . ?
N5 C20 N4 102.0(5) . . ?
N5 C20 CU2 133.9(5) . . ?
N4 C20 CU2 124.2(5) . . ?
N6 C21 N4 108.5(6) . . ?
N6 C21 C33 124.2(6) . . ?
N4 C21 C33 127.4(6) . . ?
C27 C22 C23 121.4(7) . . ?
C27 C22 N4 120.0(6) . . ?
C23 C22 N4 118.5(6) . . ?
C24 C23 C22 117.4(8) . . ?
C24 C23 C28 118.9(9) . . ?
C22 C23 C28 123.7(7) . . ?
C25 C24 C23 122.1(10) . . ?
C24 C25 C26 120.9(9) . . ?
C25 C26 C27 119.7(9) . . ?
C22 C27 C26 118.5(8) . . ?
F6 C28 F5 103.8(10) . . ?
F6 C28 F4 105.1(9) . . ?
F5 C28 F4 105.1(10) . . ?
F6 C28 C23 115.3(9) . . ?
F5 C28 C23 113.2(9) . . ?
F4 C28 C23 113.2(10) . . ?
C32 C29 C30 117.6(13) . . ?
C32 C29 N5 109.3(10) . . ?
C30 C29 N5 110.6(7) . . ?
C32 C29 C31 111.6(13) . . ?
C30 C29 C31 100.5(10) . . ?
N5 C29 C31 106.4(8) . . ?
C38 C33 C34 118.1(8) . . ?
C38 C33 C21 122.2(8) . . ?
C34 C33 C21 119.4(8) . . ?
C35 C34 C33 121.7(10) . . ?
C36 C35 C34 119.5(11) . . ?
C37 C36 C35 120.5(11) . . ?
C36 C37 C38 120.4(11) . . ?
C33 C38 C37 119.8(9) . . ?
C1 CU1 I2 124.2(2) . . ?
C1 CU1 I1 127.5(2) . . ?
I2 CU1 I1 108.22(4) . . ?
C1 CU1 CU2 162.0(2) . . ?
I2 CU1 CU2 56.75(3) . . ?
I1 CU1 CU2 56.61(3) . . ?
C20 CU2 I2 120.8(2) . . ?
C20 CU2 I1 130.4(2) . . ?
I2 CU2 I1 108.58(3) . . ?
C20 CU2 CU1 162.9(2) . . ?
I2 CU2 CU1 56.67(3) . . ?
I1 CU2 CU1 57.09(3) . . ?
CU2 I1 CU1 66.30(3) . . ?
CU1 I2 CU2 66.57(3) . . ?
C1 N1 C2 109.8(6) . . ?
C1 N1 C3 123.5(6) . . ?
C2 N1 C3 126.6(5) . . ?
C1 N2 N3 114.5(5) . . ?
C1 N2 C10 126.7(6) . . ?
N3 N2 C10 118.6(6) . . ?
C2 N3 N2 105.0(6) . . ?
C20 N4 C21 110.6(5) . . ?
C20 N4 C22 122.8(5) . . ?
C21 N4 C22 126.6(6) . . ?
C20 N5 N6 113.9(5) . . ?
C20 N5 C29 127.9(6) . . ?
N6 N5 C29 118.2(6) . . ?
C21 N6 N5 105.1(5) . . ?

loop_
_geom_bond_atom_site_label_1
_geom_bond_atom_site_label_2
_geom_bond_distance
_geom_bond_site_symmetry_2
_geom_bond_publ_flag
C1 N2 1.339(8) . ?
C1 N1 1.367(8) . ?
C1 CU1 1.933(7) . ?
C2 N3 1.292(8) . ?
C2 N1 1.383(8) . ?
C2 C14 1.471(9) . ?
C3 C8 1.374(9) . ?
C3 C4 1.386(9) . ?
C3 N1 1.451(8) . ?
C4 C5 1.406(11) . ?
C4 C9 1.465(14) . ?
C5 C6 1.367(13) . ?
C6 C7 1.356(11) . ?
C7 C8 1.383(10) . ?
C9 F1 1.293(14) . ?
C9 F3 1.318(13) . ?
C9 F2 1.332(11) . ?
C10 N2 1.503(9) . ?
C10 C11 1.513(11) . ?
C10 C12 1.525(10) . ?
C10 C13 1.543(12) . ?
C14 C19 1.367(10) . ?
C14 C15 1.371(10) . ?
C15 C16 1.400(10) . ?
C16 C17 1.370(12) . ?
C17 C18 1.347(13) . ?
C18 C19 1.388(11) . ?
C20 N5 1.344(8) . ?
C20 N4 1.364(8) . ?
C20 CU2 1.930(6) . ?
C21 N6 1.306(8) . ?
C21 N4 1.386(8) . ?
C21 C33 1.458(9) . ?
C22 C27 1.370(9) . ?
C22 C23 1.400(10) . ?
C22 N4 1.436(8) . ?
C23 C24 1.375(12) . ?
C23 C28 1.466(12) . ?
C24 C25 1.335(14) . ?
C25 C26 1.367(14) . ?
C26 C27 1.398(11) . ?
C28 F6 1.315(10) . ?
C28 F5 1.322(12) . ?
C28 F4 1.327(11) . ?
C29 C32 1.371(16) . ?
C29 C30 1.471(12) . ?
C29 N5 1.492(9) . ?
C29 C31 1.632(15) . ?
C33 C38 1.374(10) . ?
C33 C34 1.380(11) . ?
C34 C35 1.370(13) . ?
C35 C36 1.361(15) . ?
C36 C37 1.349(15) . ?
C37 C38 1.400(12) . ?
CU1 I2 2.5766(10) . ?
CU1 I1 2.5942(11) . ?
CU1 CU2 2.8295(13) . ?
CU2 I2 2.5790(10) . ?
CU2 I1 2.5800(10) . ?
N2 N3 1.360(7) . ?
N5 N6 1.377(7) . ?

loop_
_geom_torsion_atom_site_label_1
_geom_torsion_atom_site_label_2
_geom_torsion_atom_site_label_3
_geom_torsion_atom_site_label_4
_geom_torsion
_geom_torsion_site_symmetry_1
_geom_torsion_site_symmetry_2
_geom_torsion_site_symmetry_3
_geom_torsion_site_symmetry_4
_geom_torsion_publ_flag
C8 C3 C4 C5 -2.8(10) . . . . ?
N1 C3 C4 C5 177.8(6) . . . . ?
C8 C3 C4 C9 177.0(9) . . . . ?
N1 C3 C4 C9 -2.3(12) . . . . ?
C3 C4 C5 C6 -1.1(12) . . . . ?
C9 C4 C5 C6 179.1(10) . . . . ?
C4 C5 C6 C7 2.8(14) . . . . ?
C5 C6 C7 C8 -0.6(14) . . . . ?
C4 C3 C8 C7 4.9(11) . . . . ?
N1 C3 C8 C7 -175.7(6) . . . . ?
C6 C7 C8 C3 -3.2(12) . . . . ?
C3 C4 C9 F1 66.8(14) . . . . ?
C5 C4 C9 F1 -113.4(12) . . . . ?
C3 C4 C9 F3 -54.2(15) . . . . ?
C5 C4 C9 F3 125.6(11) . . . . ?
C3 C4 C9 F2 -171.8(8) . . . . ?
C5 C4 C9 F2 8.0(15) . . . . ?
N3 C2 C14 C19 -36.7(11) . . . . ?
N1 C2 C14 C19 140.8(8) . . . . ?
N3 C2 C14 C15 144.3(8) . . . . ?
N1 C2 C14 C15 -38.2(11) . . . . ?
C19 C14 C15 C16 -0.4(12) . . . . ?
C2 C14 C15 C16 178.6(8) . . . . ?
C14 C15 C16 C17 -2.9(13) . . . . ?
C15 C16 C17 C18 4.4(15) . . . . ?
C16 C17 C18 C19 -2.6(17) . . . . ?
C15 C14 C19 C18 2.1(14) . . . . ?
C2 C14 C19 C18 -176.9(8) . . . . ?
C17 C18 C19 C14 -0.7(16) . . . . ?
C27 C22 C23 C24 1.3(11) . . . . ?
N4 C22 C23 C24 179.2(7) . . . . ?
C27 C22 C23 C28 -177.1(9) . . . . ?
N4 C22 C23 C28 0.7(12) . . . . ?
C22 C23 C24 C25 -0.8(14) . . . . ?
C28 C23 C24 C25 177.8(10) . . . . ?
C23 C24 C25 C26 -0.6(17) . . . . ?
C24 C25 C26 C27 1.3(16) . . . . ?
C23 C22 C27 C26 -0.6(11) . . . . ?
N4 C22 C27 C26 -178.4(7) . . . . ?
C25 C26 C27 C22 -0.7(13) . . . . ?
C24 C23 C28 F6 7.5(15) . . . . ?
C22 C23 C28 F6 -174.1(8) . . . . ?
C24 C23 C28 F5 126.8(9) . . . . ?
C22 C23 C28 F5 -54.7(13) . . . . ?
C24 C23 C28 F4 -113.7(10) . . . . ?
C22 C23 C28 F4 64.8(13) . . . . ?
N6 C21 C33 C38 -131.5(9) . . . . ?
N4 C21 C33 C38 50.2(11) . . . . ?
N6 C21 C33 C34 42.5(11) . . . . ?
N4 C21 C33 C34 -135.8(8) . . . . ?
C38 C33 C34 C35 -2.0(14) . . . . ?
C21 C33 C34 C35 -176.2(9) . . . . ?
C33 C34 C35 C36 2.1(16) . . . . ?
C34 C35 C36 C37 -1.8(17) . . . . ?
C35 C36 C37 C38 1.3(16) . . . . ?
C34 C33 C38 C37 1.5(12) . . . . ?
C21 C33 C38 C37 175.6(7) . . . . ?
C36 C37 C38 C33 -1.2(14) . . . . ?
N2 C1 N1 C2 0.9(7) . . . . ?
CU1 C1 N1 C2 179.2(5) . . . . ?
N2 C1 N1 C3 177.7(5) . . . . ?
CU1 C1 N1 C3 -4.0(8) . . . . ?
N3 C2 N1 C1 -1.4(8) . . . . ?
C14 C2 N1 C1 -179.2(6) . . . . ?
N3 C2 N1 C3 -178.2(6) . . . . ?
C14 C2 N1 C3 4.0(11) . . . . ?
C8 C3 N1 C1 -78.9(8) . . . . ?
C4 C3 N1 C1 100.5(7) . . . . ?
C8 C3 N1 C2 97.4(8) . . . . ?
C4 C3 N1 C2 -83.2(8) . . . . ?
N1 C1 N2 N3 0.0(7) . . . . ?
CU1 C1 N2 N3 -178.2(5) . . . . ?
N1 C1 N2 C10 174.9(6) . . . . ?
CU1 C1 N2 C10 -3.3(11) . . . . ?
C11 C10 N2 C1 -81.5(9) . . . . ?
C12 C10 N2 C1 38.0(10) . . . . ?
C13 C10 N2 C1 155.8(7) . . . . ?
C11 C10 N2 N3 93.3(8) . . . . ?
C12 C10 N2 N3 -147.3(7) . . . . ?
C13 C10 N2 N3 -29.4(9) . . . . ?
N1 C2 N3 N2 1.3(7) . . . . ?
C14 C2 N3 N2 179.2(6) . . . . ?
C1 N2 N3 C2 -0.8(8) . . . . ?
C10 N2 N3 C2 -176.2(6) . . . . ?
N5 C20 N4 C21 -1.2(8) . . . . ?
CU2 C20 N4 C21 178.2(5) . . . . ?
N5 C20 N4 C22 177.0(6) . . . . ?
CU2 C20 N4 C22 -3.6(10) . . . . ?
N6 C21 N4 C20 2.0(8) . . . . ?
C33 C21 N4 C20 -179.5(7) . . . . ?
N6 C21 N4 C22 -176.2(6) . . . . ?
C33 C21 N4 C22 2.3(12) . . . . ?
C27 C22 N4 C20 89.4(8) . . . . ?
C23 C22 N4 C20 -88.5(8) . . . . ?
C27 C22 N4 C21 -92.7(9) . . . . ?
C23 C22 N4 C21 89.4(8) . . . . ?
N4 C20 N5 N6 0.1(8) . . . . ?
CU2 C20 N5 N6 -179.2(6) . . . . ?
N4 C20 N5 C29 -176.6(8) . . . . ?
CU2 C20 N5 C29 4.1(13) . . . . ?
C32 C29 N5 C20 107.9(15) . . . . ?
C30 C29 N5 C20 -23.2(14) . . . . ?
C31 C29 N5 C20 -131.4(9) . . . . ?
C32 C29 N5 N6 -68.7(16) . . . . ?
C30 C29 N5 N6 160.3(8) . . . . ?
C31 C29 N5 N6 52.0(11) . . . . ?
N4 C21 N6 N5 -1.8(8) . . . . ?
C33 C21 N6 N5 179.7(7) . . . . ?
C20 N5 N6 C21 1.1(9) . . . . ?
C29 N5 N6 C21 178.1(8) . . . . ?
